data_1543457
loop_
_publ_author_name
'Kharbach, Yassine'
'Haoudi, Amal'
'Capet, Fr\'ed\'eric'
'Mazzah, Ahmed'
'El Ammari, Lahcen'

_publ_section_title
;
 5-Bromo-1-methylindoline-2,3-dione
;
_journal_coeditor_code SJ4033
_journal_issue 5
_journal_name_full IUCrData
_journal_page_first x160792
_journal_paper_doi 10.1107/S2414314616007926
_journal_volume 1
_journal_year 2016
_chemical_formula_iupac 'C9 H6 Br N O2'
_chemical_formula_moiety 'C9 H6 Br N O2'
_chemical_formula_sum 'C9 H6 Br N O2'
_chemical_formula_weight 240.06
_chemical_name_systematic
;
5-Bromo-1-methylindoline-2,3-dione
;
_space_group_crystal_system monoclinic
_space_group_IT_number 14
_space_group_name_Hall '-P 2yn'
_space_group_name_H-M_alt 'P 1 21/n 1'
_symmetry_space_group_name_Hall '-P 2yn'
_symmetry_space_group_name_H-M 'P 1 21/n 1'
_atom_sites_solution_hydrogens geom
_audit_creation_method SHELXL-2014/7
_cell_angle_alpha 90
_cell_angle_beta 96.170(2)
_cell_angle_gamma 90
_cell_formula_units_Z 4
_cell_length_a 4.06340(10)
_cell_length_b 11.9235(3)
_cell_length_c 18.0978(5)
_cell_measurement_reflns_used 2022
_cell_measurement_temperature 296(2)
_cell_measurement_theta_max 27.877
_cell_measurement_theta_min 3.417
_cell_volume 871.76(4)
_computing_cell_refinement
;
SAINT (Bruker, 2009)
;
_computing_data_collection
;
APEX2 (Bruker, 2009)
;
_computing_data_reduction
;
SAINT (Bruker, 2009)
;
_computing_molecular_graphics
;
ORTEPIII (Burnett & Johnson, 1996) and ORTEP-3 for Windows (Farrugia,
2012)
;
_computing_publication_material
;
PLATON (Spek, 2009) and publCIF (Westrip, 2010)
;
_computing_structure_refinement
;
SHELXL2014 (Sheldrick, 2015b)
;
_computing_structure_solution
;
SHELXS2014 (Sheldrick, 2015a)
;
_diffrn_ambient_temperature 296(2)
_diffrn_measured_fraction_theta_full 0.978
_diffrn_measured_fraction_theta_max 0.972
_diffrn_measurement_device_type 'Bruker APEXII CCD'
_diffrn_measurement_method '\f and \w scans'
_diffrn_radiation_source 'sealed tube'
_diffrn_radiation_type MoK\a
_diffrn_radiation_wavelength 0.71073
_diffrn_reflns_av_R_equivalents 0.0413
_diffrn_reflns_limit_h_max 5
_diffrn_reflns_limit_h_min -5
_diffrn_reflns_limit_k_max 15
_diffrn_reflns_limit_k_min -15
_diffrn_reflns_limit_l_max 23
_diffrn_reflns_limit_l_min -23
_diffrn_reflns_number 9696
_diffrn_reflns_theta_full 25.242
_diffrn_reflns_theta_max 27.877
_diffrn_reflns_theta_min 3.417
_exptl_absorpt_coefficient_mu 4.676
_exptl_absorpt_correction_T_max 0.7461
_exptl_absorpt_correction_T_min 0.4519
_exptl_absorpt_correction_type multi-scan
_exptl_absorpt_process_details
;
(SADABS; Bruker, 2009)
;
_exptl_crystal_colour orange
_exptl_crystal_density_diffrn 1.829
_exptl_crystal_description sheet
_exptl_crystal_F_000 472
_exptl_crystal_size_max 0.566
_exptl_crystal_size_mid 0.222
_exptl_crystal_size_min 0.032
_refine_diff_density_max 0.553
_refine_diff_density_min -0.344
_refine_ls_extinction_method none
_refine_ls_goodness_of_fit_ref 1.073
_refine_ls_hydrogen_treatment constr
_refine_ls_matrix_type full
_refine_ls_number_parameters 119
_refine_ls_number_reflns 2022
_refine_ls_number_restraints 0
_refine_ls_restrained_S_all 1.073
_refine_ls_R_factor_all 0.0528
_refine_ls_R_factor_gt 0.0388
_refine_ls_shift/su_max 0.002
_refine_ls_shift/su_mean 0.000
_refine_ls_structure_factor_coef Fsqd
_refine_ls_weighting_details 'w=1/[\s^2^(Fo^2^)+(0.0386P)^2^+0.9585P] where P=(Fo^2^+2Fc^2^)/3'
_refine_ls_weighting_scheme calc
_refine_ls_wR_factor_gt 0.0954
_refine_ls_wR_factor_ref 0.1017
_reflns_number_gt 1606
_reflns_number_total 2022
_reflns_threshold_expression 'I > 2\s(I)'
_cod_data_source_file sj4033sup1.cif
_cod_data_source_block I
_cod_database_code 1543457
_shelx_space_group_comment
;
The symmetry employed for this shelxl refinement is uniquely defined
by the following loop, which should always be used as a source of
symmetry information in preference to the above space-group names.
They are only intended as comments.
;
_shelx_estimated_absorpt_t_min 0.177
_shelx_estimated_absorpt_t_max 0.865

loop_
_space_group_symop_operation_xyz
'x, y, z'
'-x+1/2, y+1/2, -z+1/2'
'-x, -y, -z'
'x-1/2, -y-1/2, z-1/2'

loop_
_atom_site_type_symbol
_atom_site_label
_atom_site_fract_x
_atom_site_fract_y
_atom_site_fract_z
_atom_site_U_iso_or_equiv
_atom_site_adp_type
_atom_site_calc_flag
_atom_site_occupancy
C C1 0.8560(9) 0.3090(2) 0.90400(19) 0.0403(7) Uani d 1
C C2 0.8118(8) 0.2178(3) 0.85539(18) 0.0370(7) Uani d 1
C C3 0.9557(8) 0.1155(3) 0.87379(19) 0.0421(7) Uani d 1
H H3 0.9308 0.0550 0.8413 0.050 Uiso calc 1
C C4 1.1383(8) 0.1065(3) 0.9425(2) 0.0436(8) Uani d 1
H H4 1.2377 0.0385 0.9565 0.052 Uiso calc 1
C C5 1.1765(8) 0.1971(3) 0.99091(19) 0.0409(7) Uani d 1
C C6 1.0369(9) 0.3001(3) 0.9723(2) 0.0433(8) Uani d 1
H H6 1.0640 0.3608 1.0047 0.052 Uiso calc 1
C C7 0.6624(10) 0.4026(3) 0.8673(2) 0.0494(8) Uani d 1
C C8 0.5016(10) 0.3540(3) 0.7928(2) 0.0484(8) Uani d 1
C C9 0.5091(11) 0.1663(3) 0.7309(2) 0.0526(9) Uani d 1
H H9A 0.3644 0.2029 0.6929 0.079 Uiso calc 1
H H9B 0.3959 0.1041 0.7504 0.079 Uiso calc 1
H H9C 0.7023 0.1397 0.7101 0.079 Uiso calc 1
N N1 0.6078(7) 0.2458(2) 0.79063(16) 0.0424(6) Uani d 1
O O1 0.6250(8) 0.4971(2) 0.88782(17) 0.0689(8) Uani d 1
O O2 0.3142(8) 0.4020(2) 0.74695(17) 0.0685(8) Uani d 1
Br Br1 1.41762(10) 0.17426(3) 1.08562(2) 0.05405(16) Uani d 1

loop_
_atom_site_aniso_label
_atom_site_aniso_U_11
_atom_site_aniso_U_22
_atom_site_aniso_U_33
_atom_site_aniso_U_12
_atom_site_aniso_U_13
_atom_site_aniso_U_23
C1 0.0440(18) 0.0291(15) 0.0493(19) -0.0038(13) 0.0112(15) 0.0013(13)
C2 0.0377(16) 0.0318(15) 0.0431(17) -0.0029(13) 0.0120(14) 0.0021(13)
C3 0.0481(19) 0.0330(16) 0.0465(18) 0.0046(14) 0.0117(15) -0.0030(14)
C4 0.0449(18) 0.0351(17) 0.0526(19) 0.0081(13) 0.0134(15) 0.0032(15)
C5 0.0361(17) 0.0450(18) 0.0426(17) 0.0005(13) 0.0091(14) 0.0010(14)
C6 0.0465(19) 0.0341(16) 0.0504(19) -0.0047(14) 0.0108(16) -0.0035(14)
C7 0.061(2) 0.0324(17) 0.056(2) 0.0008(15) 0.0117(18) 0.0074(15)
C8 0.056(2) 0.0343(17) 0.056(2) 0.0037(15) 0.0116(18) 0.0101(15)
C9 0.065(2) 0.045(2) 0.0461(19) -0.0019(17) 0.0011(18) -0.0021(16)
N1 0.0478(16) 0.0323(14) 0.0473(16) -0.0017(11) 0.0060(13) 0.0020(12)
O1 0.103(2) 0.0291(13) 0.0731(18) 0.0102(13) 0.0036(16) -0.0032(13)
O2 0.084(2) 0.0502(16) 0.0679(18) 0.0132(15) -0.0051(16) 0.0111(14)
Br1 0.0514(3) 0.0586(3) 0.0511(2) 0.00589(17) 0.00106(17) -0.00134(17)

loop_
_atom_type_symbol
_atom_type_description
_atom_type_scat_dispersion_real
_atom_type_scat_dispersion_imag
_atom_type_scat_source
C C 0.0033 0.0016 'International Tables Vol C Tables 4.2.6.8 and 6.1.1.4'
H H 0.0000 0.0000 'International Tables Vol C Tables 4.2.6.8 and 6.1.1.4'
N N 0.0061 0.0033 'International Tables Vol C Tables 4.2.6.8 and 6.1.1.4'
O O 0.0106 0.0060 'International Tables Vol C Tables 4.2.6.8 and 6.1.1.4'
Br Br -0.2901 2.4595 'International Tables Vol C Tables 4.2.6.8 and 6.1.1.4'

loop_
_geom_angle_atom_site_label_1
_geom_angle_atom_site_label_2
_geom_angle_atom_site_label_3
_geom_angle
C6 C1 C2 121.8(3)
C6 C1 C7 132.0(3)
C2 C1 C7 106.1(3)
C3 C2 C1 120.9(3)
C3 C2 N1 127.6(3)
C1 C2 N1 111.5(3)
C2 C3 C4 117.3(3)
C2 C3 H3 121.3
C4 C3 H3 121.3
C3 C4 C5 121.4(3)
C3 C4 H4 119.3
C5 C4 H4 119.3
C6 C5 C4 121.6(3)
C6 C5 Br1 120.4(3)
C4 C5 Br1 118.0(3)
C1 C6 C5 117.0(3)
C1 C6 H6 121.5
C5 C6 H6 121.5
O1 C7 C1 130.3(4)
O1 C7 C8 124.4(3)
C1 C7 C8 105.3(3)
O2 C8 N1 127.4(4)
O2 C8 C7 126.7(3)
N1 C8 C7 105.9(3)
N1 C9 H9A 109.5
N1 C9 H9B 109.5
H9A C9 H9B 109.5
N1 C9 H9C 109.5
H9A C9 H9C 109.5
H9B C9 H9C 109.5
C8 N1 C2 111.2(3)
C8 N1 C9 124.9(3)
C2 N1 C9 123.8(3)

loop_
_geom_bond_atom_site_label_1
_geom_bond_atom_site_label_2
_geom_bond_distance
C1 C6 1.373(5)
C1 C2 1.398(5)
C1 C7 1.480(5)
C2 C3 1.378(5)
C2 N1 1.401(5)
C3 C4 1.381(5)
C3 H3 0.9300
C4 C5 1.389(5)
C4 H4 0.9300
C5 C6 1.379(5)
C5 Br1 1.900(4)
C6 H6 0.9300
C7 O1 1.202(4)
C7 C8 1.546(6)
C8 O2 1.208(5)
C8 N1 1.363(4)
C9 N1 1.461(5)
C9 H9A 0.9600
C9 H9B 0.9600
C9 H9C 0.9600

loop_
_geom_hbond_atom_site_label_D
_geom_hbond_atom_site_label_H
_geom_hbond_atom_site_label_A
_geom_hbond_site_symmetry_A
_geom_hbond_distance_DH
_geom_hbond_distance_HA
_geom_hbond_distance_DA
_geom_hbond_angle_DHA
C9 H9B O2 2_546 0.96 2.56 3.454(5) 155.3
C9 H9C O1 2_646 0.96 2.61 3.403(5) 140.6

_cod_database_fobs_code 1543457
